data_4117195
loop_
_publ_author_name
'Lowe, Mark P.'
'Rettig, Steven J.'
'Orvig, Chris'

_publ_contact_author
;
Chris Orvig
University of British Columbia
Department of Chemistry
2036 Main Mall
Vancouver, BC V6T 1Z1
Canada
;
_publ_contact_author_email orvig@chem.ubc.ca
_publ_contact_author_fax 604-822-2847
_publ_contact_author_phone 604-822-4449
_publ_section_title
;
 Highly Symmetric Group 13 Metal-Phosphinato Complexes: Multinuclear NMR
 (27Al,31P,71Ga) Determination of Stability Constants at Low pH
;
_journal_coden_ASTM JACSAT
_journal_issue 43
_journal_name_full 'Journal of the American Chemical Society'
_journal_page_first 10446
_journal_page_last 10456
_journal_paper_doi 10.1021/ja961633+
_journal_volume 118
_journal_year 1996
_chemical_formula_sum 'C60 H96 In N11 O24 P6'
_chemical_formula_weight 1656.14
_space_group_IT_number 167
_symmetry_cell_setting trigonal
_symmetry_Int_Tables_number 167
_symmetry_space_group_name_Hall '-R 3 2"c'
_symmetry_space_group_name_H-M 'R -3 c :H'
_audit_creation_date 1996-05-16
_audit_creation_method 'by teXsan v1.7'
_audit_update_record
;
?
;
_cell_angle_alpha 90
_cell_angle_beta 90
_cell_angle_gamma 120
_cell_formula_units_Z 6
_cell_length_a 18.984(3)
_cell_length_b 18.984
_cell_length_c 36.256(5)
_cell_measurement_reflns_used 25
_cell_measurement_temperature 294.2
_cell_measurement_theta_max 21.9
_cell_measurement_theta_min 10.9
_cell_volume 11316(2)
_computing_cell_refinement 'MSC/AFC Diffractometer Control'
_computing_data_collection 'MSC/AFC Diffractometer Control'
_computing_data_reduction 'teXsan (MSC, 1995)'
_computing_publication_material 'teXsan (MSC, 1995)'
_computing_structure_refinement 'teXsan (MSC, 1995)'
_computing_structure_solution
;
DIRDIF92 PATTY (Beurskens, 1992)
;
_diffrn_ambient_temperature 294.2
_diffrn_measurement_device 'Rigaku AFC6S'
_diffrn_measurement_method \w-2\q
_diffrn_orient_matrix_UB_11 0.04991
_diffrn_orient_matrix_UB_12 -0.00509
_diffrn_orient_matrix_UB_13 0.00102
_diffrn_orient_matrix_UB_21 -0.02421
_diffrn_orient_matrix_UB_22 -0.03969
_diffrn_orient_matrix_UB_23 0.02077
_diffrn_orient_matrix_UB_31 -0.02495
_diffrn_orient_matrix_UB_32 -0.04581
_diffrn_orient_matrix_UB_33 -0.01811
_diffrn_radiation_detector 'scintillation counter'
_diffrn_radiation_monochromator graphite
_diffrn_radiation_source 'X-ray tube'
_diffrn_radiation_type 'Cu K\a'
_diffrn_radiation_wavelength 1.5418
_diffrn_reflns_av_R_equivalents 0.04176
_diffrn_reflns_limit_h_max 20
_diffrn_reflns_limit_h_min 0
_diffrn_reflns_limit_k_max 20
_diffrn_reflns_limit_k_min -24
_diffrn_reflns_limit_l_max 45
_diffrn_reflns_limit_l_min -44
_diffrn_reflns_number 5035
_diffrn_reflns_reduction_process 'Lp corrections applied'
_diffrn_reflns_theta_max 77.61
_diffrn_reflns_theta_min 2.95
_diffrn_standards_decay_% 0.08
_diffrn_standards_interval_count 200
_diffrn_standards_number 3
_exptl_absorpt_coefficient_mu 4.400
_exptl_absorpt_correction_T_max 1.000
_exptl_absorpt_correction_T_min 0.763
_exptl_absorpt_correction_type
;
\y scans (North,Phillips & Matthews, 1968)
;
_exptl_crystal_colour colorless
_exptl_crystal_density_diffrn 1.458
_exptl_crystal_description prism
_exptl_crystal_F_000 5184.00
_exptl_crystal_size_max 0.20
_exptl_crystal_size_mid 0.20
_exptl_crystal_size_min 0.12
_refine_diff_density_max 0.97
_refine_diff_density_min -0.90
_refine_ls_extinction_coef 0.000000063(4)
_refine_ls_extinction_expression 'equ(3) Acta Cryst.(1968) A24, p213.'
_refine_ls_extinction_method 'Zachariasen (1967)'
_refine_ls_goodness_of_fit_obs 1.690
_refine_ls_hydrogen_treatment noref
_refine_ls_matrix_type full
_refine_ls_number_constraints 4
_refine_ls_number_parameters 178
_refine_ls_number_reflns 1415
_refine_ls_number_restraints 0
_refine_ls_R_factor_obs 0.0404
_refine_ls_shift/esd_max 0.0020
_refine_ls_shift/esd_mean 0.0000
_refine_ls_structure_factor_coef F
_refine_ls_weighting_details 'w = 1/[\s^2^(Fo)]'
_refine_ls_weighting_scheme calc
_refine_ls_wR_factor_obs 0.0386
_reflns_number_observed 1415
_reflns_number_total 2633
_reflns_observed_criterion >3\s(I)
_cod_data_source_file ja9616332B.cif
_cod_data_source_block co191/MPL64
_cod_depositor_comments
;
The following automatic conversions were performed:

'_refine_ls_weighting_scheme' value 'w = 1/[\s^2^(Fo)]' was changed
to 'calc'. New tag '_refine_ls_weighting_details' was created. The
value of the new tag was set to 'w = 1/[\s^2^(Fo)]'.

Automatic conversion script
Id: cif_fix_values 3143 2015-03-26 13:38:13Z robertas 
;
_cod_original_cell_volume 11315(3)
_cod_original_sg_symbol_H-M 'R -3 c '
_cod_original_formula_sum 'C60 H96 In N11 O24 P6 '
_cod_database_code 4117195

loop_
_symmetry_equiv_pos_as_xyz
'   +x,   +y,   +z'
2/3+x,1/3+y,1/3+z
1/3+x,2/3+y,2/3+z
'   -y,   +x-y,   +z'
2/3-y,1/3+x-y,1/3+z
1/3-y,2/3+x-y,2/3+z
'   -x+y,   -x,   +z'
2/3-x+y,1/3-x,1/3+z
1/3-x+y,2/3-x,2/3+z
'   -y,   -x,1/2+z'
2/3-y,1/3-x,5/6+z
1/3-y,2/3-x,1/6+z
'   +x,   +x-y,1/2+z'
2/3+x,1/3+x-y,5/6+z
1/3+x,2/3+x-y,1/6+z
'   -x+y,   +y,1/2+z'
2/3-x+y,1/3+y,5/6+z
1/3-x+y,2/3+y,1/6+z
'   -x,   -y,   -z'
2/3-x,1/3-y,1/3-z
1/3-x,2/3-y,2/3-z
'   +y,   -x+y,   -z'
2/3+y,1/3-x+y,1/3-z
1/3+y,2/3-x+y,2/3-z
'   +x-y,   +x,   -z'
2/3+x-y,1/3+x,1/3-z
1/3+x-y,2/3+x,2/3-z
'   +y,   +x,1/2-z'
2/3+y,1/3+x,5/6-z
1/3+y,2/3+x,1/6-z
'   -x,   -x+y,1/2-z'
2/3-x,1/3-x+y,5/6-z
1/3-x,2/3-x+y,1/6-z
'   +x-y,   -y,1/2-z'
2/3+x-y,1/3-y,5/6-z
1/3+x-y,2/3-y,1/6-z

loop_
_atom_site_aniso_label
_atom_site_aniso_U_11
_atom_site_aniso_U_22
_atom_site_aniso_U_33
_atom_site_aniso_U_12
_atom_site_aniso_U_13
_atom_site_aniso_U_23
In(1) 0.0384(2) 0.0384 0.0406(4) 0.0192 0.0000 0.0000
P(1) 0.0424(6) 0.0518(7) 0.0469(7) 0.0202(5) 0.0023(6) 0.0024(6)
O(1) 0.047(2) 0.057(2) 0.052(2) 0.026(1) 0.004(2) 0.002(2)
O(2) 0.057(2) 0.060(2) 0.051(2) 0.024(2) 0.000(2) -0.006(2)
O(3) 0.12(1) 0.088(8) 0.066(8) 0.006(8) 0.00(1) 0.012(7)
O(4) 0.27(2) 0.13(1) 0.109(10) 0.07(1) 0.05(1) -0.017(9)
O(5) 0.35(2) 0.23(2) 0.13(2) 0.21(2) 0.06(2) 0.04(2)
O(6) 0.13(1) 0.26(3) 0.07(1) 0.12(2) -0.03(1) -0.05(1)
N(1) 0.065(2) 0.0653 0.042(4) 0.0326 0.0000 0.0000
N(2) 0.054(2) 0.057(3) 0.053(2) 0.023(2) 0.006(2) 0.007(2)
N(3) 0.13(2) 0.058(8) 0.08(1) 0.010(10) 0.00(1) 0.019(9)
C(1) 0.077(4) 0.087(4) 0.040(3) 0.042(3) 0.000(3) 0.004(3)
C(2) 0.075(4) 0.075(4) 0.046(3) 0.037(3) 0.017(3) 0.005(3)
C(3) 0.093(4) 0.058(3) 0.077(4) 0.030(3) 0.015(4) 0.021(3)
C(4) 0.050(3) 0.062(3) 0.053(3) 0.021(2) 0.006(3) 0.009(3)
C(5) 0.043(3) 0.053(3) 0.048(3) 0.019(2) 0.006(2) 0.006(3)
C(6) 0.063(3) 0.083(4) 0.065(4) 0.039(3) 0.006(3) 0.002(3)
C(7) 0.075(4) 0.111(5) 0.101(5) 0.064(4) 0.019(4) 0.022(5)
C(8) 0.060(4) 0.111(6) 0.092(5) 0.038(4) -0.001(4) 0.038(5)
C(9) 0.066(4) 0.109(5) 0.068(4) 0.026(4) -0.013(3) -0.006(4)
C(10) 0.064(3) 0.085(4) 0.072(3) 0.038(3) 0.003(3) -0.006(3)

loop_
_atom_site_label
_atom_site_fract_x
_atom_site_fract_y
_atom_site_fract_z
_atom_site_U_iso_or_equiv
_atom_site_occupancy
_atom_site_refinement_flags
_atom_site_thermal_displace_type
_atom_site_calc_flag
In(1) 0.0000 0.0000 0.5000 0.0391(1) 0.167 ST Uani d
P(1) 0.16068(7) 0.06058(7) 0.44098(3) 0.0485(3) 1.000 . Uani d
O(1) 0.1031(2) 0.0696(2) 0.46631(8) 0.0515(9) 1.000 . Uani d
O(2) 0.1289(2) -0.0102(2) 0.41531(8) 0.0584(10) 1.000 . Uani d
O(3) 0.453(1) -0.0850(9) 0.4511(3) 0.112(4) 0.500 . Uani d
O(4) 0.421(1) -0.1648(8) 0.4095(3) 0.183(7) 0.500 . Uani d
O(5) 0.327(3) -0.129(2) 0.4289(5) 0.21(1) 0.500 . Uani d
O(6) 0.195(2) -0.248(2) 0.3996(5) 0.143(9) 0.500 . Uani d
N(1) 0.0000 0.0000 0.3470(2) 0.057(1) 0.333 ST Uani d
N(2) 0.1478(2) 0.1573(2) 0.3873(1) 0.057(1) 1.000 . Uani d
N(3) 0.411(1) -0.121(1) 0.4273(6) 0.106(6) 0.500 . Uani d
C(1) 0.0630(3) 0.0790(3) 0.3325(1) 0.068(2) 1.000 . Uani d
C(2) 0.1431(3) 0.1114(3) 0.3525(1) 0.066(2) 1.000 . Uani d
C(3) 0.1702(4) 0.2430(3) 0.3789(1) 0.080(2) 1.000 . Uani d
C(4) 0.2061(3) 0.1557(3) 0.4145(1) 0.058(1) 1.000 . Uani d
C(5) 0.2444(3) 0.0695(3) 0.4668(1) 0.050(1) 1.000 . Uani d
C(6) 0.2837(3) 0.0276(3) 0.4570(1) 0.069(2) 1.000 . Uani d
C(7) 0.3497(4) 0.0359(4) 0.4775(2) 0.088(2) 1.000 . Uani d
C(8) 0.3749(4) 0.0848(4) 0.5079(2) 0.089(2) 1.000 . Uani d
C(9) 0.3372(4) 0.1261(4) 0.5180(2) 0.089(2) 1.000 . Uani d
C(10) 0.2716(4) 0.1191(3) 0.4976(1) 0.073(2) 1.000 . Uani d
H(1) 0.0975 0.1323 0.3979 0.068 1.000 . Uiso c
H(2) 0.0716 0.0726 0.3063 0.081 1.000 . Uiso c
H(3) 0.0442 0.1182 0.3351 0.081 1.000 . Uiso c
H(4) 0.1868 0.1481 0.3359 0.079 1.000 . Uiso c
H(5) 0.1506 0.0655 0.3590 0.079 1.000 . Uiso c
H(6) 0.2241 0.2711 0.3674 0.095 1.000 . Uiso c
H(7) 0.1300 0.2432 0.3621 0.095 1.000 . Uiso c
H(8) 0.1714 0.2709 0.4019 0.095 1.000 . Uiso c
H(9) 0.2232 0.2013 0.4317 0.069 1.000 . Uiso c
H(10) 0.2537 0.1616 0.4012 0.069 1.000 . Uiso c
H(11) 0.2651 -0.0083 0.4355 0.083 1.000 . Uiso c
H(12) 0.3779 0.0068 0.4701 0.106 1.000 . Uiso c
H(13) 0.4207 0.0900 0.5224 0.107 1.000 . Uiso c
H(14) 0.3560 0.1611 0.5399 0.107 1.000 . Uiso c
H(15) 0.2448 0.1495 0.5051 0.088 1.000 . Uiso c

loop_
_atom_type_symbol
_atom_type_oxidation_number
_atom_type_number_in_cell
_atom_type_scat_dispersion_real
_atom_type_scat_dispersion_imag
_atom_type_scat_source
C 0 360 0.018 0.009
;International Tables for Crystallography
(1992, Vol. C, Tables 4.2.6.8 and 6.1.1.1)
;
H 0 576 0.000 0.000
;International Tables for Crystallography
(1992, Vol. C, Table 6.1.1.2)
;
In 0 6 0.082 5.045
;International Tables for Crystallography
(1992, Vol. C, Tables 4.2.6.8 and 6.1.1.1)
;
N 0 66 0.031 0.018
;International Tables for Crystallography
(1992, Vol. C, Tables 4.2.6.8 and 6.1.1.1)
;
O 0 144 0.049 0.032
;International Tables for Crystallography
(1992, Vol. C, Tables 4.2.6.8 and 6.1.1.1)
;
P 0 36 0.295 0.434
;International Tables for Crystallography
(1992, Vol. C, Tables 4.2.6.8 and 6.1.1.1)
;

loop_
_geom_angle_atom_site_label_1
_geom_angle_atom_site_label_2
_geom_angle_atom_site_label_3
_geom_angle
_geom_angle_site_symmetry_1
_geom_angle_site_symmetry_3
_geom_angle_publ_flag
O(1) In(1) O(1) 90.0(1) . 2 yes
O(1) In(1) O(1) 90.0(1) . 3 yes
O(1) In(1) O(1) 180.00 . 7_556 yes
O(1) In(1) O(1) 90.0(1) . 8_556 yes
O(1) In(1) O(1) 90.0(1) . 9_556 yes
O(1) In(1) O(1) 90.0(1) 2 3 yes
O(1) In(1) O(1) 90.0(1) 2 7_556 yes
O(1) In(1) O(1) 180.00 2 8_556 yes
O(1) In(1) O(1) 90.0(1) 2 9_556 yes
O(1) In(1) O(1) 90.0(1) 3 7_556 yes
O(1) In(1) O(1) 90.0(1) 3 8_556 yes
O(1) In(1) O(1) 180.00 3 9_556 yes
O(1) In(1) O(1) 90.0(1) 7_556 8_556 yes
O(1) In(1) O(1) 90.0(1) 7_556 9_556 yes
O(1) In(1) O(1) 90.0(1) 8_556 9_556 yes
O(1) P(1) O(2) 119.6(2) . . yes
O(1) P(1) C(4) 102.6(2) . . yes
O(1) P(1) C(5) 109.5(2) . . yes
O(2) P(1) C(4) 109.9(2) . . yes
O(2) P(1) C(5) 110.7(2) . . yes
C(4) P(1) C(5) 102.9(2) . . yes
In(1) O(1) P(1) 141.3(2) . . yes
C(1) N(1) C(1) 108.0(3) . 2 yes
C(1) N(1) C(1) 108.0(3) . 3 yes
C(1) N(1) C(1) 108.0(3) 2 3 yes
C(2) N(2) C(3) 111.2(4) . . yes
C(2) N(2) C(4) 111.8(4) . . yes
C(2) N(2) H(1) 107.9 . . no
C(3) N(2) C(4) 110.2(4) . . yes
C(3) N(2) H(1) 107.9 . . no
C(4) N(2) H(1) 107.9 . . no
O(3) N(3) O(4) 122(3) . . no
O(3) N(3) O(5) 114(3) . . no
O(4) N(3) O(5) 120(3) . . no
N(1) C(1) C(2) 112.6(4) . . yes
N(1) C(1) H(2) 108.7 . . no
N(1) C(1) H(3) 108.7 . . no
C(2) C(1) H(2) 108.7 . . no
C(2) C(1) H(3) 108.7 . . no
H(2) C(1) H(3) 109.5 . . no
N(2) C(2) C(1) 113.2(4) . . yes
N(2) C(2) H(4) 108.5 . . no
N(2) C(2) H(5) 108.5 . . no
C(1) C(2) H(4) 108.5 . . no
C(1) C(2) H(5) 108.5 . . no
H(4) C(2) H(5) 109.5 . . no
N(2) C(3) H(6) 109.5 . . no
N(2) C(3) H(7) 109.5 . . no
N(2) C(3) H(8) 109.5 . . no
H(6) C(3) H(7) 109.5 . . no
H(6) C(3) H(8) 109.5 . . no
H(7) C(3) H(8) 109.5 . . no
P(1) C(4) N(2) 112.1(3) . . yes
P(1) C(4) H(9) 108.8 . . no
P(1) C(4) H(10) 108.8 . . no
N(2) C(4) H(9) 108.8 . . no
N(2) C(4) H(10) 108.8 . . no
H(9) C(4) H(10) 109.5 . . no
P(1) C(5) C(6) 121.6(4) . . yes
P(1) C(5) C(10) 120.1(4) . . yes
C(6) C(5) C(10) 118.2(5) . . yes
C(5) C(6) C(7) 120.7(5) . . yes
C(5) C(6) H(11) 119.6 . . no
C(7) C(6) H(11) 119.6 . . no
C(6) C(7) C(8) 119.7(6) . . yes
C(6) C(7) H(12) 120.1 . . no
C(8) C(7) H(12) 120.1 . . no
C(7) C(8) C(9) 120.6(7) . . yes
C(7) C(8) H(13) 119.7 . . no
C(9) C(8) H(13) 119.7 . . no
C(8) C(9) C(10) 120.4(6) . . yes
C(8) C(9) H(14) 119.8 . . no
C(10) C(9) H(14) 119.8 . . no
C(5) C(10) C(9) 120.3(5) . . yes
C(5) C(10) H(15) 119.8 . . no
C(9) C(10) H(15) 119.8 . . no

loop_
_geom_bond_atom_site_label_1
_geom_bond_atom_site_label_2
_geom_bond_distance
_geom_bond_publ_flag
In(1) O(1) 2.117(3) yes
P(1) O(1) 1.501(3) yes
P(1) O(2) 1.491(3) yes
P(1) C(4) 1.835(5) yes
P(1) C(5) 1.778(5) yes
O(3) N(3) 1.14(3) no
O(4) N(3) 1.15(2) no
O(5) N(3) 1.53(5) no
N(1) C(1) 1.470(5) yes
N(2) C(2) 1.512(6) yes
N(2) C(3) 1.492(6) yes
N(2) C(4) 1.495(6) yes
N(2) H(1) 0.91 no
C(1) C(2) 1.508(6) yes
C(1) H(2) 0.98 no
C(1) H(3) 0.98 no
C(2) H(4) 0.98 no
C(2) H(5) 0.98 no
C(3) H(6) 0.98 no
C(3) H(7) 0.98 no
C(3) H(8) 0.98 no
C(4) H(9) 0.98 no
C(4) H(10) 0.98 no
C(5) C(6) 1.382(6) yes
C(5) C(10) 1.382(6) yes
C(6) C(7) 1.396(7) yes
C(6) H(11) 0.98 no
C(7) C(8) 1.362(8) yes
C(7) H(12) 0.98 no
C(8) C(9) 1.349(8) yes
C(8) H(13) 0.98 no
C(9) C(10) 1.398(8) yes
C(9) H(14) 0.98 no
C(10) H(15) 0.98 no

loop_
_geom_contact_atom_site_label_1
_geom_contact_atom_site_label_2
_geom_contact_distance
_geom_contact_site_symmetry_2
_geom_contact_publ_flag
O(3) C(3) 3.06(2) 24 no
O(3) C(1) 3.30(2) 30_544 no
O(3) C(3) 3.53(1) 30_544 no
O(3) C(8) 3.59(2) 7_656 no
O(4) O(4) 2.70(5) 22_545 no
O(4) O(6) 2.92(3) 3_655 no
O(4) C(1) 3.38(2) 33_545 no
O(4) C(9) 3.46(1) 16_554 no
O(4) N(3) 3.57(3) 22_545 no
O(4) C(2) 3.58(2) 33_545 no
O(5) O(6) 2.59(6) 23 no
O(5) O(6) 2.61(6) . no
O(5) C(7) 3.42(2) . no
O(5) C(6) 3.60(1) . no
O(6) O(6) 3.06(6) 24_445 no
O(6) C(3) 3.41(2) 3 no
O(6) C(8) 3.44(2) 17_444 no
O(6) C(9) 3.47(2) 8_556 no
O(6) C(1) 3.49(2) 33_545 no
N(3) C(1) 3.41(2) 30_544 no
C(6) C(6) 3.35(1) 23 no
O(3) H(13) 2.6322 7_656 no
O(3) H(8) 2.6424 24 no
O(3) H(7) 2.8178 30_544 no
O(3) H(12) 2.8296 . no
O(3) H(3) 2.8441 30_544 no
O(3) H(7) 2.9809 24 no
O(4) H(2) 2.5105 33_545 no
O(4) H(14) 2.6933 16_554 no
O(4) H(2) 2.8883 30_544 no
O(5) H(12) 2.7009 . no
O(5) H(4) 2.8290 30_544 no
O(5) H(14) 2.9643 8_556 no
O(6) H(13) 2.4679 17_444 no
O(6) H(14) 2.6297 8_556 no
O(6) H(8) 2.8443 3 no
N(3) H(14) 2.6820 16_554 no
N(3) H(2) 2.8411 30_544 no
C(6) H(11) 2.9332 23 no
C(8) H(6) 2.9985 30_544 no
H(6) H(13) 2.6266 18_554 no
H(11) H(11) 2.6243 23 no

loop_
_geom_torsion_atom_site_label_1
_geom_torsion_atom_site_label_2
_geom_torsion_atom_site_label_3
_geom_torsion_atom_site_label_4
_geom_torsion_site_symmetry_2
_geom_torsion_site_symmetry_3
_geom_torsion_site_symmetry_4
_geom_torsion
_geom_torsion_publ_flag
In(1) O(1) P(1) O(2) . . . 39.5(3) no
In(1) O(1) P(1) C(4) . . . 161.4(3) no
In(1) O(1) P(1) C(5) . . . -89.8(3) no
In(1) O(1) P(1) O(2) 2 2 2 39.5(3) no
In(1) O(1) P(1) C(4) 2 2 2 161.4(3) no
In(1) O(1) P(1) C(5) 2 2 2 -89.8(3) no
In(1) O(1) P(1) O(2) 3 3 3 39.5(3) no
In(1) O(1) P(1) C(4) 3 3 3 161.4(3) no
In(1) O(1) P(1) C(5) 3 3 3 -89.8(3) no
In(1) O(1) P(1) O(2) 7_556 7_556 7_556 -39.5(3) no
In(1) O(1) P(1) C(4) 7_556 7_556 7_556 -161.4(3) no
In(1) O(1) P(1) C(5) 7_556 7_556 7_556 89.8(3) no
In(1) O(1) P(1) O(2) 8_556 8_556 8_556 -39.5(3) no
In(1) O(1) P(1) C(4) 8_556 8_556 8_556 -161.4(3) no
In(1) O(1) P(1) C(5) 8_556 8_556 8_556 89.8(3) no
In(1) O(1) P(1) O(2) 9_556 9_556 9_556 -39.5(3) no
In(1) O(1) P(1) C(4) 9_556 9_556 9_556 -161.4(3) no
In(1) O(1) P(1) C(5) 9_556 9_556 9_556 89.8(3) no
P(1) O(1) In(1) O(1) . . 2 -116.6(2) no
P(1) O(1) In(1) O(1) . . 3 -26.6(3) no
P(1) O(1) In(1) O(1) . . 7_556 -26.6(3) no
P(1) O(1) In(1) O(1) . . 8_556 63.4(2) no
P(1) O(1) In(1) O(1) . . 9_556 153.4(3) no
P(1) C(4) N(2) C(2) . . . -81.1(4) no
P(1) C(4) N(2) C(3) . . . 154.8(3) no
P(1) C(5) C(6) C(7) . . . 179.5(4) no
P(1) C(5) C(10) C(9) . . . 179.8(4) no
O(1) P(1) C(4) N(2) . . . -72.6(3) no
O(1) P(1) C(5) C(6) . . . 148.1(4) no
O(1) P(1) C(5) C(10) . . . -31.8(4) no
O(2) P(1) C(4) N(2) . . . 55.7(4) no
O(2) P(1) C(5) C(6) . . . 14.0(5) no
O(2) P(1) C(5) C(10) . . . -165.9(4) no
N(1) C(1) C(2) N(2) . . . -84.7(5) no
N(1) C(1) C(2) N(2) 2 2 2 -84.7(5) no
N(1) C(1) C(2) N(2) 3 3 3 -84.7(5) no
N(2) C(4) P(1) C(5) . . . 173.6(3) no
C(1) N(1) C(1) C(2) . 2 2 -77.5(7) no
C(1) N(1) C(1) C(2) . 3 3 166.0(4) no
C(1) C(2) N(2) C(3) . . . -82.3(5) no
C(1) C(2) N(2) C(4) . . . 154.1(4) no
C(4) P(1) C(5) C(6) . . . -103.3(5) no
C(4) P(1) C(5) C(10) . . . 76.8(4) no
C(5) C(6) C(7) C(8) . . . 1.1(9) no
C(5) C(10) C(9) C(8) . . . 0.3(9) no
C(6) C(5) C(10) C(9) . . . -0.1(8) no
C(6) C(7) C(8) C(9) . . . -0.9(10) no
C(7) C(6) C(5) C(10) . . . -0.6(8) no
C(7) C(8) C(9) C(10) . . . 0(1) no

loop_
_cod_changelog_entry_id
_cod_changelog_entry_author
_cod_changelog_entry_date
_cod_changelog_entry_text
1 'Vaitkus, Antanas' 2021-10-29T15:05:00+03:00 'Updated bibliographic information.'
